data_7709499
loop_
_publ_author_name
'Saab, Marina'
'Nelson, David J.'
'Leech, Matthew C.'
'Lam, Kevin'
'Nolan, Steven P.'
'Nahra, Fady'
'Van Hecke, Kristof'

_publ_section_title
;
 Reactions of N-heterocyclic carbene-based chalcogenoureas with halogens:
 a diverse range of outcomes
;
_journal_name_full 'Dalton Transactions'
_journal_paper_doi 10.1039/D2DT00010E
_journal_year 2022
_chemical_formula_moiety 'C21 H26 Br2 N2 Se'
_chemical_formula_sum 'C21 H26 Br2 N2 Se'
_chemical_formula_weight 545.20
_space_group_crystal_system orthorhombic
_space_group_IT_number 41
_space_group_name_Hall 'A 2 -2ab'
_space_group_name_H-M_alt 'A e a 2'
_atom_sites_solution_hydrogens geom
_atom_sites_solution_primary dual
_audit_creation_date 2020-01-31
_audit_creation_method
;
Olex2 1.2
(compiled 2018.05.29 svn.r3508 for OlexSys, GUI svn.r5506)
;
_audit_update_record
;
2021-11-12 deposited with the CCDC.	2022-02-07 downloaded from the CCDC.
;
_cell_angle_alpha 90
_cell_angle_beta 90
_cell_angle_gamma 90
_cell_formula_units_Z 4
_cell_length_a 18.5263(6)
_cell_length_b 15.6201(6)
_cell_length_c 7.3666(2)
_cell_measurement_reflns_used 2798
_cell_measurement_temperature 100.0(1)
_cell_measurement_theta_max 73.5340
_cell_measurement_theta_min 4.7570
_cell_volume 2131.77(12)
_computing_cell_refinement 'CrysAlisPro 1.171.40.67a (Rigaku OD, 2019)'
_computing_data_collection 'CrysAlisPro 1.171.40.67a (Rigaku OD, 2019)'
_computing_data_reduction 'CrysAlisPro 1.171.40.67a (Rigaku OD, 2019)'
_computing_molecular_graphics 'Olex2 (Dolomanov et al., 2009)'
_computing_publication_material 'Olex2 (Dolomanov et al., 2009)'
_computing_structure_refinement 'ShelXL (Sheldrick, 2015)'
_computing_structure_solution 'ShelXT (Sheldrick, 2015)'
_diffrn_ambient_environment N~2~
_diffrn_ambient_temperature 100.0(1)
_diffrn_detector 'CCD plate'
_diffrn_detector_area_resol_mean 10.4839
_diffrn_detector_type Atlas
_diffrn_measured_fraction_theta_full 1.000
_diffrn_measured_fraction_theta_max 0.981
_diffrn_measurement_details
;
List of Runs (angles in degrees, time in seconds):

  # Type    Start    End  Width  t~exp~   \w     \q     \k     \f   Frames
#--------------------------------------------------------------------------
  1  \w   -116.00 -17.00   1.00    2.00    --  -41.68 -38.00   0.00   99
  2  \w      6.00  83.00   1.00    2.00    --   41.68 -99.00-150.00   77
  3  \w     33.00 112.00   1.00    2.00    --  106.01-125.00-150.00   79
  4  \w    103.00 178.00   1.00    2.00    --  106.01  77.00-150.00   75
  5  \w     33.00 112.00   1.00    2.00    --  106.01-125.00 150.00   79
  6  \w     24.00 159.00   1.00    2.00    --  106.01 -15.00 -90.00  135
  7  \w   -115.00 -14.00   1.00    2.00    --  -41.68 -57.00 120.00  101
  8  \w   -115.00 -14.00   1.00    2.00    --  -41.68 -57.00-120.00  101
  9  \w    103.00 178.00   1.00    2.00    --  106.01  77.00  60.00   75
 10  \w     53.00 128.00   1.00    2.00    --  106.01  15.00   0.00   75
;
_diffrn_measurement_device 'four-circle diffractometer'
_diffrn_measurement_device_type 'SuperNova, Dual, Cu at home/near, Atlas'
_diffrn_measurement_method '\w scans'
_diffrn_orient_matrix_type 'CrysAlisPro convention (1999,Acta A55,543-557)'
_diffrn_orient_matrix_UB_11 0.0603614000
_diffrn_orient_matrix_UB_12 0.0052942000
_diffrn_orient_matrix_UB_13 0.0795140000
_diffrn_orient_matrix_UB_21 0.1963897000
_diffrn_orient_matrix_UB_22 0.0178042000
_diffrn_orient_matrix_UB_23 -0.0245389000
_diffrn_orient_matrix_UB_31 -0.0394464000
_diffrn_orient_matrix_UB_32 0.0967521000
_diffrn_orient_matrix_UB_33 -0.0000320000
_diffrn_radiation_monochromator mirror
_diffrn_radiation_probe x-ray
_diffrn_radiation_type CuK\a
_diffrn_radiation_wavelength 1.54184
_diffrn_reflns_av_R_equivalents 0.0429
_diffrn_reflns_av_unetI/netI 0.0446
_diffrn_reflns_Laue_measured_fraction_full 1.000
_diffrn_reflns_Laue_measured_fraction_max 0.981
_diffrn_reflns_limit_h_max 22
_diffrn_reflns_limit_h_min -23
_diffrn_reflns_limit_k_max 12
_diffrn_reflns_limit_k_min -19
_diffrn_reflns_limit_l_max 9
_diffrn_reflns_limit_l_min -8
_diffrn_reflns_number 5586
_diffrn_reflns_point_group_measured_fraction_full 0.958
_diffrn_reflns_point_group_measured_fraction_max 0.922
_diffrn_reflns_theta_full 67.684
_diffrn_reflns_theta_max 73.899
_diffrn_reflns_theta_min 4.774
_diffrn_source 'micro-focus sealed X-ray tube'
_diffrn_source_type 'SuperNova (Cu) X-ray Source'
_exptl_absorpt_coefficient_mu 6.821
_exptl_absorpt_correction_T_max 1.00000
_exptl_absorpt_correction_T_min 0.64417
_exptl_absorpt_correction_type multi-scan
_exptl_absorpt_process_details
;
CrysAlisPro 1.171.40.67a (Rigaku Oxford Diffraction, 2019)
Empirical absorption correction using spherical harmonics,
 implemented in SCALE3 ABSPACK scaling algorithm.
;
_exptl_crystal_colour 'light orange'
_exptl_crystal_colour_modifier light
_exptl_crystal_colour_primary orange
_exptl_crystal_density_diffrn 1.699
_exptl_crystal_description needle
_exptl_crystal_F_000 1080
_exptl_crystal_size_max 0.16
_exptl_crystal_size_mid 0.12
_exptl_crystal_size_min 0.11
_refine_diff_density_max 1.707
_refine_diff_density_min -0.606
_refine_diff_density_rms 0.104
_refine_ls_abs_structure_details
;
 Flack x determined using 682 quotients [(I+)-(I-)]/[(I+)+(I-)]
 (Parsons, Flack and Wagner, Acta Cryst. B69 (2013) 249-259).
;
_refine_ls_abs_structure_Flack 0.02(3)
_refine_ls_extinction_method none
_refine_ls_goodness_of_fit_ref 1.034
_refine_ls_hydrogen_treatment constr
_refine_ls_matrix_type full
_refine_ls_number_parameters 122
_refine_ls_number_reflns 2000
_refine_ls_number_restraints 1
_refine_ls_restrained_S_all 1.034
_refine_ls_R_factor_all 0.0471
_refine_ls_R_factor_gt 0.0392
_refine_ls_shift/su_max 0.000
_refine_ls_shift/su_mean 0.000
_refine_ls_structure_factor_coef Fsqd
_refine_ls_weighting_details 'w=1/[\s^2^(Fo^2^)+(0.0531P)^2^+3.7499P] where P=(Fo^2^+2Fc^2^)/3'
_refine_ls_weighting_scheme calc
_refine_ls_wR_factor_gt 0.0958
_refine_ls_wR_factor_ref 0.1008
_reflns_Friedel_coverage 0.735
_reflns_Friedel_fraction_full 0.907
_reflns_Friedel_fraction_max 0.851
_reflns_number_gt 1775
_reflns_number_total 2000
_reflns_threshold_expression 'I > 2\s(I)'
_cod_data_source_file d2dt00010e2.cif
_cod_data_source_block ms226
_cod_original_sg_symbol_Hall 'A 2 -2ac'
_cod_database_code 7709499
_shelx_shelxl_version_number 2018/3
_chemical_oxdiff_formula 'C21 H26 Br2 N2 Se'
_shelx_space_group_comment
;
The symmetry employed for this shelxl refinement is uniquely defined
by the following loop, which should always be used as a source of
symmetry information in preference to the above space-group names.
They are only intended as comments.
;
_shelx_estimated_absorpt_t_max 0.521
_shelx_estimated_absorpt_t_min 0.408
_reflns_odcompleteness_completeness 99.91
_reflns_odcompleteness_iscentric 1
_reflns_odcompleteness_theta 66.97
_olex2_refinement_description
;
1. Fixed Uiso
 At 1.2 times of:
  All C(H) groups, All C(H,H) groups
 At 1.5 times of:
  All C(H,H,H) groups
2.a Secondary CH2 refined with riding coordinates:
 C2(H2A,H2B)
2.b Aromatic/amide H refined with riding coordinates:
 C5(H5), C7(H7)
2.c Idealised Me refined as rotating group:
 C9(H9A,H9B,H9C), C10(H10A,H10B,H10C), C11(H11A,H11B,H11C)
;
_olex2_date_sample_data_collection 2019-10-23
_olex2_exptl_crystal_mounting_method 'mounted on a nylon loop'
_olex2_submission_special_instructions 'No special instructions were received'
_oxdiff_exptl_absorpt_empirical_details
;
Empirical correction (ABSPACK) includes:
- Absorption correction using spherical harmonics
- Frame scaling
;
_oxdiff_exptl_absorpt_empirical_full_max 1.789
_oxdiff_exptl_absorpt_empirical_full_min 0.570

loop_
_space_group_symop_operation_xyz
'x, y, z'
'-x, -y, z'
'x+1/2, -y+1/2, z'
'-x+1/2, y+1/2, z'
'x, y+1/2, z+1/2'
'-x, -y+1/2, z+1/2'
'x+1/2, -y+1, z+1/2'
'-x+1/2, y+1, z+1/2'

loop_
_atom_site_label
_atom_site_type_symbol
_atom_site_fract_x
_atom_site_fract_y
_atom_site_fract_z
_atom_site_U_iso_or_equiv
_atom_site_adp_type
_atom_site_occupancy
_atom_site_site_symmetry_order
_atom_site_calc_flag
_atom_site_refinement_flags_posn
_atom_site_refinement_flags_adp
_atom_site_refinement_flags_occupancy
_atom_site_disorder_assembly
_atom_site_disorder_group
Br1 Br 0.60856(4) 0.39887(5) 0.78673(11) 0.0307(2) Uani 1 1 d . . . . .
Se1 Se 0.500000 0.500000 0.77615(16) 0.0239(3) Uani 1 2 d S T P . .
N1 N 0.4469(4) 0.4685(5) 0.4145(8) 0.0261(16) Uani 1 1 d . . . . .
C1 C 0.500000 0.500000 0.5130(13) 0.022(2) Uani 1 2 d S T P . .
C2 C 0.4679(5) 0.4688(7) 0.2205(10) 0.032(2) Uani 1 1 d . . . . .
H2A H 0.428112 0.489908 0.142644 0.039 Uiso 1 1 calc R . . . .
H2B H 0.482543 0.411050 0.179238 0.039 Uiso 1 1 calc R . . . .
C3 C 0.3799(4) 0.4286(6) 0.4652(10) 0.0281(18) Uani 1 1 d . . . . .
C4 C 0.3804(5) 0.3440(6) 0.5325(11) 0.0325(19) Uani 1 1 d . . . . .
C5 C 0.3124(7) 0.3049(7) 0.5600(12) 0.039(3) Uani 1 1 d . . . . .
H5 H 0.310497 0.248632 0.608636 0.046 Uiso 1 1 calc R . . . .
C6 C 0.2500(8) 0.3455(5) 0.5190(14) 0.0368(19) Uani 1 1 d . . . . .
C7 C 0.2512(5) 0.4286(6) 0.4494(10) 0.0334(19) Uani 1 1 d . . . . .
H7 H 0.207053 0.456513 0.420799 0.040 Uiso 1 1 calc R . . . .
C8 C 0.3164(4) 0.4710(6) 0.4216(9) 0.0276(17) Uani 1 1 d . . . . .
C9 C 0.3160(5) 0.5599(6) 0.3415(11) 0.0326(19) Uani 1 1 d . . . . .
H9A H 0.316399 0.555984 0.208733 0.049 Uiso 1 1 calc GR . . . .
H9B H 0.358886 0.591109 0.382601 0.049 Uiso 1 1 calc GR . . . .
H9C H 0.272509 0.590254 0.381156 0.049 Uiso 1 1 calc GR . . . .
C10 C 0.1762(7) 0.3026(8) 0.5430(13) 0.046(3) Uani 1 1 d . . . . .
H10A H 0.161153 0.307018 0.670200 0.069 Uiso 1 1 calc GR . . . .
H10B H 0.179612 0.242147 0.508587 0.069 Uiso 1 1 calc GR . . . .
H10C H 0.140597 0.331275 0.465564 0.069 Uiso 1 1 calc GR . . . .
C11 C 0.4496(5) 0.2948(7) 0.5694(12) 0.044(2) Uani 1 1 d . . . . .
H11A H 0.486773 0.312552 0.482650 0.067 Uiso 1 1 calc GR . . . .
H11B H 0.440474 0.233308 0.556150 0.067 Uiso 1 1 calc GR . . . .
H11C H 0.466093 0.306758 0.693216 0.067 Uiso 1 1 calc GR . . . .

loop_
_atom_site_aniso_label
_atom_site_aniso_U_11
_atom_site_aniso_U_22
_atom_site_aniso_U_33
_atom_site_aniso_U_23
_atom_site_aniso_U_13
_atom_site_aniso_U_12
Br1 0.0340(4) 0.0364(4) 0.0218(3) 0.0041(5) -0.0010(5) 0.0028(3)
Se1 0.0311(5) 0.0312(5) 0.0093(4) 0.000 0.000 -0.0026(4)
N1 0.030(4) 0.036(4) 0.013(3) -0.006(3) 0.000(2) 0.000(3)
C1 0.030(5) 0.029(6) 0.007(4) 0.000 0.000 0.005(5)
C2 0.030(4) 0.056(6) 0.010(3) -0.003(3) 0.001(3) 0.003(4)
C3 0.035(4) 0.036(5) 0.013(3) -0.007(3) -0.001(3) -0.001(4)
C4 0.044(5) 0.037(5) 0.016(3) -0.004(4) -0.006(3) -0.001(4)
C5 0.062(7) 0.035(6) 0.019(5) -0.001(4) -0.004(4) -0.015(6)
C6 0.049(4) 0.045(4) 0.016(3) -0.001(5) 0.007(3) -0.015(7)
C7 0.034(4) 0.048(5) 0.018(3) -0.010(4) -0.001(3) -0.001(4)
C8 0.035(4) 0.033(5) 0.015(3) -0.004(3) -0.004(3) -0.003(4)
C9 0.034(4) 0.037(5) 0.027(4) -0.004(3) -0.002(3) -0.001(4)
C10 0.057(6) 0.053(8) 0.027(5) -0.014(4) 0.013(5) -0.033(6)
C11 0.056(6) 0.042(6) 0.036(5) -0.001(4) -0.012(4) 0.002(5)

loop_
_atom_type_symbol
_atom_type_description
_atom_type_scat_dispersion_real
_atom_type_scat_dispersion_imag
_atom_type_scat_source
C C 0.0181 0.0091 'International Tables Vol C Tables 4.2.6.8 and 6.1.1.4'
H H 0.0000 0.0000 'International Tables Vol C Tables 4.2.6.8 and 6.1.1.4'
Br Br -0.6763 1.2805 'International Tables Vol C Tables 4.2.6.8 and 6.1.1.4'
N N 0.0311 0.0180 'International Tables Vol C Tables 4.2.6.8 and 6.1.1.4'
Se Se -0.7943 1.1372 'International Tables Vol C Tables 4.2.6.8 and 6.1.1.4'

loop_
_geom_angle_atom_site_label_1
_geom_angle_atom_site_label_2
_geom_angle_atom_site_label_3
_geom_angle
_geom_angle_site_symmetry_1
_geom_angle_site_symmetry_3
_geom_angle_publ_flag
Br1 Se1 Br1 176.51(7) 2_665 . ?
C1 Se1 Br1 91.75(3) . . ?
C1 Se1 Br1 91.74(3) . 2_665 ?
C1 N1 C2 109.5(6) . . ?
C1 N1 C3 131.5(6) . . ?
C3 N1 C2 118.6(7) . . ?
N1 C1 Se1 123.4(4) 2_665 . ?
N1 C1 Se1 123.4(4) . . ?
N1 C1 N1 113.2(9) 2_665 . ?
N1 C2 C2 101.8(5) . 2_665 ?
C4 C3 N1 119.4(8) . . ?
C8 C3 N1 117.7(8) . . ?
C8 C3 C4 122.3(8) . . ?
C3 C4 C5 116.6(8) . . ?
C3 C4 C11 122.9(8) . . ?
C5 C4 C11 120.5(9) . . ?
C6 C5 C4 121.8(9) . . ?
C5 C6 C7 120.3(12) . . ?
C5 C6 C10 122.1(8) . . ?
C7 C6 C10 117.6(13) . . ?
C8 C7 C6 120.6(10) . . ?
C3 C8 C7 118.3(8) . . ?
C3 C8 C9 122.3(8) . . ?
C7 C8 C9 119.4(8) . . ?

loop_
_geom_bond_atom_site_label_1
_geom_bond_atom_site_label_2
_geom_bond_distance
_geom_bond_site_symmetry_2
_geom_bond_publ_flag
Br1 Se1 2.5586(7) . ?
Se1 C1 1.939(9) . ?
N1 C1 1.318(9) . ?
N1 C2 1.481(10) . ?
N1 C3 1.439(11) . ?
C2 C2 1.538(19) 2_665 ?
C3 C4 1.411(13) . ?
C3 C8 1.387(12) . ?
C4 C5 1.415(15) . ?
C4 C11 1.519(13) . ?
C5 C6 1.35(2) . ?
C6 C7 1.396(13) . ?
C6 C10 1.533(19) . ?
C7 C8 1.394(12) . ?
C8 C9 1.508(12) . ?
